data_1522966
loop_
_publ_author_name
'Suenaga, M.'
'Welch, D.O.'
'Sabatini, R.L.'
'Kammerer, O.F.'
'Okuda, S.'

_publ_section_title
;
 Superconducting critical temperatures, critical magnetic fields, lattice
 parameters, and chemical compositions of "bulk" pure and alloyed Nb3 Sn
 produced by the bronze process
;
_journal_name_full 'Journal of Applied Physics'
_journal_page_first 840
_journal_page_last 853
_journal_volume 59
_journal_year 1986
_chemical_formula_sum 'Nb2.919 Sn V0.081'
_chemical_name_systematic '(Nb0.973 V0.027)3 Sn'
_space_group_IT_number 223
_symmetry_space_group_name_Hall '-P 4n 2 3'
_symmetry_space_group_name_H-M 'P m -3 n'
_cell_angle_alpha 90
_cell_angle_beta 90
_cell_angle_gamma 90
_cell_formula_units_Z 2
_cell_length_a 5.284
_cell_length_b 5.284
_cell_length_c 5.284
_cell_volume 147.533
_citation_journal_id_ASTM JAPIAU
_cod_data_source_file Suenaga_JAPIAU_1986_1400.cif
_cod_data_source_block Nb2.919Sn1V0.081
_cod_original_cell_volume 147.5327
_cod_original_formula_sum 'Nb2.919 Sn1 V0.081'
_cod_database_code 1522966

loop_
_symmetry_equiv_pos_as_xyz
x,y,z
-y+1/2,x+1/2,z+1/2
-x,-y,z
y+1/2,-x+1/2,z+1/2
x,-y,-z
y+1/2,x+1/2,-z+1/2
-x,y,-z
-y+1/2,-x+1/2,-z+1/2
z,x,y
-x+1/2,z+1/2,y+1/2
-z,-x,y
x+1/2,-z+1/2,y+1/2
z,-x,-y
x+1/2,z+1/2,-y+1/2
-z,x,-y
-x+1/2,-z+1/2,-y+1/2
y,z,x
y,-z,-x
z+1/2,y+1/2,-x+1/2
-y,z,-x
-z+1/2,-y+1/2,-x+1/2
-y,-z,x
z+1/2,-y+1/2,x+1/2
-z+1/2,y+1/2,x+1/2
-x,-y,-z
y-1/2,-x-1/2,-z-1/2
x,y,-z
-y-1/2,x-1/2,-z-1/2
-x,y,z
-y-1/2,-x-1/2,z-1/2
x,-y,z
y-1/2,x-1/2,z-1/2
-z,-x,-y
x-1/2,-z-1/2,-y-1/2
z,x,-y
-x-1/2,z-1/2,-y-1/2
-z,x,y
-x-1/2,-z-1/2,y-1/2
z,-x,y
x-1/2,z-1/2,y-1/2
-y,-z,-x
-y,z,x
-z-1/2,-y-1/2,x-1/2
y,-z,x
z-1/2,y-1/2,x-1/2
y,z,-x
-z-1/2,y-1/2,-x-1/2
z-1/2,-y-1/2,-x-1/2

loop_
_atom_site_label
_atom_site_type_symbol
_atom_site_fract_x
_atom_site_fract_y
_atom_site_fract_z
_atom_site_occupancy
_atom_site_U_iso_or_equiv
Nb1 Nb 0.25 0 0.5 0.973 0.0
Sn1 Sn 0 0 0 1 0.0
V1 V 0.25 0 0.5 0.027 0.0
